data_1526472
loop_
_publ_author_name
'Jayaraman, K.'
'Vaidhyanathan, R.'
'Natarajan, S.'
'Rao, C.N.R.'

_publ_section_title
;
 The first open-framework cadmium phosphate, K4 (Cd3 (H P O4)4 (H2 P
 O4)2), with a layered structure
;
_journal_name_full 'Journal of Solid State Chemistry'
_journal_page_first 188
_journal_page_last 194
_journal_volume 162
_journal_year 2001
_chemical_formula_sum 'Cd3 H8 K4 O24 P6'
_chemical_name_systematic 'K4 (Cd3 (H P O4)4 (H2 P O4)2)'
_space_group_IT_number 14
_symmetry_space_group_name_Hall '-P 2yn'
_symmetry_space_group_name_H-M 'P 1 21/n 1'
_cell_angle_alpha 90
_cell_angle_beta 93.092
_cell_angle_gamma 90
_cell_formula_units_Z 2
_cell_length_a 9.0698
_cell_length_b 6.7341
_cell_length_c 18.2663
_cell_volume 1114.026
_citation_journal_id_ASTM JSSCBI
_cod_data_source_file Jayaraman_JSSCBI_2001_1718.cif
_cod_data_source_block H8Cd3K4O24P6
_cod_original_sg_symbol_Hall '-P 2ybc (x-z,y,z)'
_cod_original_formula_sum 'H8 Cd3 K4 O24 P6'
_cod_database_code 1526472

loop_
_symmetry_equiv_pos_as_xyz
x,y,z
-x+1/2,y+1/2,-z+1/2
-x,-y,-z
x-1/2,-y-1/2,z-1/2

loop_
_atom_site_label
_atom_site_type_symbol
_atom_site_fract_x
_atom_site_fract_y
_atom_site_fract_z
_atom_site_occupancy
_atom_site_U_iso_or_equiv
O11 O-2 0.1517 0.2518 0.7873 1 0.0
K1 K+1 0.5227 0.487 0.8168 1 0.0
P1 P+5 0.2433 0.0808 0.1549 1 0.0
O3 O-2 0.1536 0.1415 -0.0837 1 0.0
O9 O-2 0.1846 0.2207 0.2109 1 0.0
K2 K+1 0.0282 0.5096 0.1169 1 0.0
O2 O-2 0.1765 0.1269 0.0793 1 0.0
P2 P+5 0.2252 0.1016 0.8446 1 0.0
O5 O-2 0.6069 0.1529 -0.0003 1 0.0
O6 O-2 0.3912 0.148 0.8554 1 0.0
Cd2 Cd+2 0.3624 0.1856 -0.0036 1 0.0
O1 O-2 0.127 0.7158 -0.0003 1 0.0
O4 O-2 0.3429 0.4928 0.0346 1 0.0
Cd1 Cd+2 0 0 0 1 0.0
O8 O-2 0.2096 0.8593 0.173 1 0.0
O7 O-2 0.4119 0.1133 0.1547 1 0.0
O10 O-2 0.1968 0.8916 0.8155 1 0.0
P3 P+5 0.2877 0.668 -0.0114 1 0.0
O12 O-2 0.2967 0.6004 -0.0951 1 0.0
